data_2019642
loop_
_publ_author_name
'Redhammer, G\"unther J.'
'Tippelt, Gerold'

_publ_section_title
;
 Pyroxene-type compounds Na<i>M</i>^3+^Ge~2~O~6~, with <i>M</i> = Ga, Mn,
 Sc and In
;
_journal_coeditor_code EG3165
_journal_issue 9
_journal_name_full 'Acta Crystallographica Section C'
_journal_page_first
;
;
_journal_paper_doi 10.1107/S2053229614017768
_journal_volume 70
_journal_year 2014
_chemical_formula_analytical NaGaGe2O6
_chemical_formula_iupac 'Na Ga Ge2 O6'
_chemical_formula_moiety 'Ga Ge2 O6, Na'
_chemical_formula_sum 'Ga Ge2 Na O6'
_chemical_formula_weight 333.93
_chemical_name_common pyroxene
_chemical_name_systematic
;
Sodium gallium germanate
;
_space_group_crystal_system monoclinic
_space_group_IT_number 15
_space_group_name_Hall '-C 2yc'
_space_group_name_H-M_alt 'C 1 2/c 1'
_symmetry_space_group_name_Hall '-C 2yc'
_symmetry_space_group_name_H-M 'C 1 2/c 1'
_cell_angle_alpha 90
_cell_angle_beta 107.5419(11)
_cell_angle_gamma 90
_cell_formula_units_Z 4
_cell_length_a 9.9279(9)
_cell_length_b 8.8550(8)
_cell_length_c 5.4680(6)
_cell_measurement_reflns_used 2544
_cell_measurement_temperature 293(2)
_cell_measurement_theta_max 26.64
_cell_measurement_theta_min 3.15
_cell_volume 458.35(8)
_computing_cell_refinement 'APEX2 (Bruker, 2012)'
_computing_data_collection 'APEX2 (Bruker, 2012)'
_computing_data_reduction 'APEX2 (Bruker, 2012)'
_computing_molecular_graphics 'DIAMOND (Brandenburg,2006)'
_computing_publication_material 'WinGX (Farrugia, 2012)'
_computing_structure_refinement 'SHELXL2012 (Sheldrick, 2008)'
_computing_structure_solution 'SHELXS2012 (Sheldrick, 2008)'
_diffrn_ambient_temperature 293(2)
_diffrn_measured_fraction_theta_full 0.998
_diffrn_measured_fraction_theta_max 0.996
_diffrn_measurement_device 'three-circle diffractometer'
_diffrn_measurement_device_type 'Bruker SMART APEX'
_diffrn_measurement_method 'rotation, \w scans at four different \f positions'
_diffrn_radiation_monochromator graphite
_diffrn_radiation_type MoK\a
_diffrn_radiation_wavelength 0.71073
_diffrn_reflns_av_R_equivalents 0.0481
_diffrn_reflns_limit_h_max 12
_diffrn_reflns_limit_h_min -12
_diffrn_reflns_limit_k_max 11
_diffrn_reflns_limit_k_min -11
_diffrn_reflns_limit_l_max 6
_diffrn_reflns_limit_l_min -6
_diffrn_reflns_number 2544
_diffrn_reflns_theta_full 25.242
_diffrn_reflns_theta_max 26.642
_diffrn_reflns_theta_min 3.15
_exptl_absorpt_coefficient_mu 18.912
_exptl_absorpt_correction_T_max 0.746
_exptl_absorpt_correction_T_min 0.359
_exptl_absorpt_correction_type multi-scan
_exptl_absorpt_process_details '(APEX2; Bruker, 2012)'
_exptl_crystal_colour colourless
_exptl_crystal_density_diffrn 4.839
_exptl_crystal_description isometric
_exptl_crystal_F_000 616
_exptl_crystal_size_max 0.110
_exptl_crystal_size_mid 0.090
_exptl_crystal_size_min 0.080
_refine_diff_density_max 0.846
_refine_diff_density_min -0.805
_refine_ls_extinction_method none
_refine_ls_goodness_of_fit_ref 1.034
_refine_ls_matrix_type full
_refine_ls_number_parameters 47
_refine_ls_number_reflns 489
_refine_ls_number_restraints 0
_refine_ls_restrained_S_all 1.034
_refine_ls_R_factor_all 0.0444
_refine_ls_R_factor_gt 0.0285
_refine_ls_shift/su_max 0
_refine_ls_shift/su_mean 0
_refine_ls_structure_factor_coef Fsqd
_refine_ls_weighting_details 'w = 1/[\s^2^(Fo^2^)+(0.0237P)^2^+0.9355P] where P=(Fo^2^+2Fc^2^)/3'
_refine_ls_weighting_scheme calc
_refine_ls_wR_factor_ref 0.0561
_reflns_number_gt 382
_reflns_number_total 489
_reflns_threshold_expression I>2\s(I)
_cod_data_source_file eg3165sup1.cif
_cod_data_source_block NGaG
_cod_database_code 2019642
_cod_database_fobs_code 2019642

loop_
_space_group_symop_operation_xyz
'x, y, z'
'-x, y, -z+1/2'
'x+1/2, y+1/2, z'
'-x+1/2, y+1/2, -z+1/2'
'-x, -y, -z'
'x, -y, z-1/2'
'-x+1/2, -y+1/2, -z'
'x+1/2, -y+1/2, z-1/2'

loop_
_atom_site_type_symbol
_atom_site_label
_atom_site_fract_x
_atom_site_fract_y
_atom_site_fract_z
_atom_site_U_iso_or_equiv
_atom_site_adp_type
_atom_site_calc_flag
_atom_site_occupancy
Na Na1 0 0.3016(4) 0.25 0.0150(8) Uani d 1
Ga Ga1 0 0.90672(11) 0.25 0.0061(2) Uani d 1
Ge Ge1 0.28868(6) 0.09561(7) 0.22575(12) 0.00600(19) Uani d 1
O O2 0.3580(4) 0.2737(5) 0.3025(8) 0.0105(9) Uani d 1
O O1 0.1039(4) 0.0798(5) 0.1262(8) 0.0062(9) Uani d 1
O O3 0.3617(4) 0.0098(5) 0.0076(8) 0.0089(9) Uani d 1

loop_
_atom_site_aniso_label
_atom_site_aniso_U_11
_atom_site_aniso_U_22
_atom_site_aniso_U_33
_atom_site_aniso_U_12
_atom_site_aniso_U_13
_atom_site_aniso_U_23
Na1 0.018(2) 0.011(2) 0.0131(19) 0 0.0000(16) 0
Ga1 0.0061(5) 0.0063(5) 0.0060(5) 0 0.0019(4) 0
Ge1 0.0052(3) 0.0067(3) 0.0063(3) -0.0003(3) 0.0020(2) 0.0000(3)
O2 0.011(2) 0.008(2) 0.012(2) -0.0050(19) 0.0030(18) -0.0009(18)
O1 0.007(2) 0.007(2) 0.005(2) -0.0013(18) 0.0025(17) 0.0000(18)
O3 0.005(2) 0.015(2) 0.006(2) 0.0003(19) 0.0002(16) -0.004(2)

loop_
_atom_type_symbol
_atom_type_description
_atom_type_scat_dispersion_real
_atom_type_scat_dispersion_imag
_atom_type_scat_source
O O 0.0106 0.006 'International Tables Vol C Tables 4.2.6.8 and 6.1.1.4'
Na Na 0.0362 0.0249 'International Tables Vol C Tables 4.2.6.8 and 6.1.1.4'
Ga Ga 0.2307 1.6083 'International Tables Vol C Tables 4.2.6.8 and 6.1.1.4'
Ge Ge 0.1547 1.8001 'International Tables Vol C Tables 4.2.6.8 and 6.1.1.4'

loop_
_geom_angle_atom_site_label_1
_geom_angle_atom_site_label_2
_geom_angle_atom_site_label_3
_geom_angle_site_symmetry_1
_geom_angle_site_symmetry_3
_geom_angle
O1 Na1 O1 2 . 70.8(2)
O1 Na1 O3 2 4 133.04(14)
O1 Na1 O3 . 4 123.40(13)
O1 Na1 O3 2 3_455 123.40(13)
O1 Na1 O3 . 3_455 133.04(14)
O3 Na1 O3 4 3_455 81.8(2)
O1 Na1 O2 2 8_455 83.99(16)
O1 Na1 O2 . 8_455 70.90(15)
O3 Na1 O2 4 8_455 141.93(18)
O3 Na1 O2 3_455 8_455 67.24(14)
O1 Na1 O2 2 7_556 70.90(15)
O1 Na1 O2 . 7_556 83.99(16)
O3 Na1 O2 4 7_556 67.24(14)
O3 Na1 O2 3_455 7_556 141.93(18)
O2 Na1 O2 8_455 7_556 149.3(3)
O1 Na1 O3 2 7 160.96(16)
O1 Na1 O3 . 7 91.62(12)
O3 Na1 O3 4 7 62.67(9)
O3 Na1 O3 3_455 7 63.66(16)
O2 Na1 O3 8_455 7 83.39(13)
O2 Na1 O3 7_556 7 115.55(13)
O1 Na1 O3 2 8_456 91.62(12)
O1 Na1 O3 . 8_456 160.96(16)
O3 Na1 O3 4 8_456 63.66(16)
O3 Na1 O3 3_455 8_456 62.67(9)
O2 Na1 O3 8_455 8_456 115.55(13)
O2 Na1 O3 7_556 8_456 83.39(13)
O3 Na1 O3 7 8_456 106.7(2)
O2 Ga1 O2 3_455 4 104.5(3)
O2 Ga1 O1 3_455 6_566 93.27(17)
O2 Ga1 O1 4 6_566 90.89(16)
O2 Ga1 O1 3_455 5_565 90.89(16)
O2 Ga1 O1 4 5_565 93.27(17)
O1 Ga1 O1 6_566 5_565 173.2(2)
O2 Ga1 O1 3_455 1_565 163.96(17)
O2 Ga1 O1 4 1_565 86.83(18)
O1 Ga1 O1 6_566 1_565 97.94(15)
O1 Ga1 O1 5_565 1_565 76.96(17)
O2 Ga1 O1 3_455 2_565 86.83(18)
O2 Ga1 O1 4 2_565 163.96(17)
O1 Ga1 O1 6_566 2_565 76.96(17)
O1 Ga1 O1 5_565 2_565 97.94(15)
O1 Ga1 O1 1_565 2_565 84.6(2)
O2 Ge1 O3 . . 110.3(2)
O2 Ge1 O1 . . 116.88(19)
O3 Ge1 O1 . . 111.34(19)
O2 Ge1 O3 . 6_556 104.10(19)
O3 Ge1 O3 . 6_556 102.78(13)
O1 Ge1 O3 . 6_556 110.22(18)
Ge1 O3 Ge1 . 6 133.1(2)

loop_
_geom_bond_atom_site_label_1
_geom_bond_atom_site_label_2
_geom_bond_site_symmetry_2
_geom_bond_distance
Na1 O1 . 2.409(5)
Na1 O3 4 2.438(5)
Na1 O2 8_455 2.518(4)
Na1 O3 7 2.797(5)
Ga1 O2 3_455 1.924(4)
Ga1 O1 6_566 2.008(4)
Ga1 O1 1_565 2.072(4)
Ge1 O2 . 1.721(4)
Ge1 O3 . 1.746(4)
Ge1 O1 . 1.754(4)
Ge1 O3 6_556 1.760(4)
